data_9001781
loop_
_publ_author_name
'Brugger, J.'
'Berlepsch, P.'

_publ_section_title
;Description and crystal structure of fianelite, Mn2V(V,As)O7.2H2O, a new
 mineral from Fianel, Val Ferrera, Graubunden, Switzerland
;
_journal_name_full 'American Mineralogist'
_journal_page_first 1270
_journal_page_last 1276
_journal_volume 81
_journal_year 1996
_chemical_formula_sum 'As0.38 H4 Mn2 O9 V1.62'
_chemical_name_mineral Fianelite
_space_group_IT_number 14
_symmetry_space_group_name_Hall '-P 2yn'
_symmetry_space_group_name_H-M 'P 1 21/n 1'
_cell_angle_alpha 90
_cell_angle_beta 93.27
_cell_angle_gamma 90
_cell_formula_units_Z 4
_cell_length_a 7.809
_cell_length_b 14.554
_cell_length_c 6.705
_cell_volume 760.797
_database_code_amcsd 0001837
_exptl_crystal_density_diffrn 3.221
_cod_original_formula_sum 'Mn2 V1.62 As.38 O9 H4'
_cod_database_code 9001781

loop_
_space_group_symop_operation_xyz
x,y,z
1/2+x,1/2-y,1/2+z
1/2-x,1/2+y,1/2-z
-x,-y,-z

loop_
_atom_site_aniso_label
_atom_site_aniso_U_11
_atom_site_aniso_U_22
_atom_site_aniso_U_33
_atom_site_aniso_U_12
_atom_site_aniso_U_13
_atom_site_aniso_U_23
Mn1 0.01300 0.01090 0.01200 0.00130 0.00000 0.00050
Mn2 0.01000 0.01520 0.01600 0.00200 -0.00100 -0.00100
V1 0.01000 0.00990 0.00700 -0.00030 0.00070 0.00070
V2 0.01200 0.01350 0.01040 -0.00060 0.00010 -0.00080
As2 0.01200 0.01350 0.01040 -0.00060 0.00010 -0.00080
O1 0.02300 0.01900 0.01200 -0.00400 -0.01200 0.00200
O2 0.01900 0.01000 0.01200 0.00500 0.00300 -0.00200
O3 0.00300 0.02400 0.02500 -0.00700 0.00500 -0.00500
O4 0.02500 0.00700 0.02600 -0.00200 -0.00800 0.00000
O5 0.02500 0.01100 0.02400 0.00600 0.00000 0.00100
O6 0.02500 0.02100 0.01100 0.00200 0.01100 -0.00500
O7 0.02700 0.01900 0.04000 0.01400 -0.01400 -0.00800
Wat1 0.02700 0.01900 0.04000 0.01400 -0.01400 -0.00800
Wat2 0.01600 0.04900 0.04000 -0.01300 -0.01400 0.00600

loop_
_atom_site_label
_atom_site_fract_x
_atom_site_fract_y
_atom_site_fract_z
_atom_site_occupancy
_atom_site_type_symbol
_atom_site_attached_hydrogens
Mn1 0.39870 0.38460 0.23780 1.00000 Mn 0
Mn2 0.62000 0.24750 0.96150 1.00000 Mn 0
V1 0.32850 0.42110 0.74580 1.00000 V 0
V2 0.04030 0.31760 0.94970 0.62000 V 0
As2 0.04030 0.31760 0.94970 0.38000 As 0
O1 0.16500 0.29280 0.15800 1.00000 O 0
O2 0.05800 0.23600 0.77500 1.00000 O 0
O3 0.11500 0.42040 0.84800 1.00000 O 0
O4 0.38700 0.52860 0.70600 1.00000 O 0
O5 -0.16400 0.33940 0.00100 1.00000 O 0
O6 0.45800 0.36740 0.92400 1.00000 O 0
O7 0.31400 0.35970 0.52900 1.00000 O 0
Wat1 0.23100 0.50680 0.23600 1.00000 O 2
Wat2 0.40000 0.15070 0.94500 1.00000 O 2

loop_
_cod_changelog_entry_id
_cod_changelog_entry_author
_cod_changelog_entry_date
_cod_changelog_entry_text
1
;cod-tools version 3.8.0
Id: cif_guess_AMCSD_atom_types 9574 2023-05-10 09:00:05Z saulius
;
2023-05-10T18:47:45+03:00
;Derived atom types and hydrogen counts
from atom names that follow the AMCSD naming convention
(Wat == water, O-H == hydroxyl).
;

loop_
_cod_related_entry_id
_cod_related_entry_database
_cod_related_entry_code
1 AMCSD 0001837
